data_2208057
loop_
_publ_author_name
'Cottier, Louis'
'Srivastava, Rajendra M.'
'Sinou, Denis'
'Freitas Filho, Joao R.'
'Jeanneau, Erwann'

_publ_section_title
(3a<i>R</i>,5<i>R</i>,7<i>S</i>,7a<i>S</i>)-5-[(<i>tert</i>-Butyldimethylsilyloxy)methyl]-7-ethoxy-3-methyl-7,7a-dihydro-3a<i>H</i>-pyrano[4,3-<i>d</i>]isoxazol-4(5<i>H</i>)-one
_journal_coeditor_code FL6197
_journal_issue 2
_journal_name_full 'Acta Crystallographica Section E'
_journal_page_first o540
_journal_page_last o541
_journal_paper_doi 10.1107/S1600536805034392
_journal_volume 62
_journal_year 2006
_chemical_formula_iupac 'C16 H29 N O5 Si'
_chemical_formula_moiety 'C16 H29 N O5 Si'
_chemical_formula_sum 'C16 H29 N O5 Si'
_chemical_formula_weight 343.49
_chemical_melting_point 90
_chemical_name_systematic
;
(3aR,5S,7S,7aS)-5-{[tert-Butyl(dimethyl)silyloxy]methyl}-7-ethoxy-3-methyl-
7,7a-dihydro-3aH-pyrano[4,3-d]isoxazol-4(5H)-one
;
_space_group_IT_number 19
_symmetry_cell_setting orthorhombic
_symmetry_space_group_name_Hall 'P 2ac 2ab'
_symmetry_space_group_name_H-M 'P 21 21 21'
_atom_sites_solution_hydrogens geom
_atom_sites_solution_primary direct
_atom_sites_solution_secondary difmap
_cell_angle_alpha 90
_cell_angle_beta 90
_cell_angle_gamma 90
_cell_formula_units_Z 4
_cell_length_a 7.366(5)
_cell_length_b 11.372(5)
_cell_length_c 23.020(5)
_cell_measurement_reflns_used 2082
_cell_measurement_temperature 173(2)
_cell_measurement_theta_max 27.485
_cell_measurement_theta_min 0.998
_cell_volume 1928.3(16)
_computing_cell_refinement DENZO/SCALEPACK
_computing_data_collection 'COLLECT (Nonius, 2001)'
_computing_data_reduction 'DENZO/SCALEPACK (Otwinowski & Minor, 1997)'
_computing_molecular_graphics 'DIAMOND (Brandenburg & Putz, 1996)'
_computing_publication_material CRYSTALS
_computing_structure_refinement 'CRYSTALS (Betteridge et al., 2003)'
_computing_structure_solution 'SIR97 (Altomare et al., 1999)'
_diffrn_ambient_temperature 173(2)
_diffrn_detector_area_resol_mean 9
_diffrn_measured_fraction_theta_full 0.969
_diffrn_measured_fraction_theta_max 0.943
_diffrn_measurement_device '95mm CCD camera on \k-goniostat'
_diffrn_measurement_device_type 'Nonius KappaCCD'
_diffrn_measurement_method CCD
_diffrn_radiation_monochromator 'horizonally mounted graphite crystal'
_diffrn_radiation_source 'fine-focus sealed tube'
_diffrn_radiation_type MoK\a
_diffrn_radiation_wavelength 0.71069
_diffrn_reflns_av_R_equivalents 0.049
_diffrn_reflns_limit_h_max 8
_diffrn_reflns_limit_h_min -9
_diffrn_reflns_limit_k_max 14
_diffrn_reflns_limit_k_min -14
_diffrn_reflns_limit_l_max 29
_diffrn_reflns_limit_l_min -29
_diffrn_reflns_number 3739
_diffrn_reflns_theta_full 25.232
_diffrn_reflns_theta_max 27.426
_diffrn_reflns_theta_min 1.769
_exptl_absorpt_coefficient_mu 0.144
_exptl_absorpt_correction_T_max 1.00
_exptl_absorpt_correction_T_min 0.78
_exptl_absorpt_correction_type refdelf
_exptl_absorpt_process_details '(DIFABS; Walker & Stuart, 1983)'
_exptl_crystal_colour colorless
_exptl_crystal_density_diffrn 1.183
_exptl_crystal_description needle
_exptl_crystal_F_000 744
_exptl_crystal_size_max 0.04
_exptl_crystal_size_mid 0.02
_exptl_crystal_size_min 0.02
_refine_diff_density_max 0.26
_refine_diff_density_min -0.24
_refine_ls_extinction_method none
_refine_ls_goodness_of_fit_ref 1.0566
_refine_ls_hydrogen_treatment noref
_refine_ls_matrix_type full
_refine_ls_number_parameters 208
_refine_ls_number_reflns 1647
_refine_ls_number_restraints 0
_refine_ls_R_factor_all 0.0749
_refine_ls_R_factor_gt 0.0463
_refine_ls_shift/su_max 0.000192
_refine_ls_shift/su_mean 0.000
_refine_ls_structure_factor_coef F
_refine_ls_weighting_details
;
Weighting scheme: Chebychev polynomial (Watkin, 1994; Prince,
1982):  w = 1/[1.31T~0~(x)-0.0224T~1~(x)+0.584T~2~(x)+0.0446T~3~(x)],
where x = F~calc~/F~max~;  robust weighting (Prince, 1982): W =
w[1-(\dF/6\sF)^2^]^2^
;
_refine_ls_weighting_scheme calc
_refine_ls_wR_factor_gt 0.0475
_refine_ls_wR_factor_ref 0.0475
_reflns_number_gt 1647
_reflns_number_total 2388
_reflns_threshold_expression I>2\s(I)
_cod_data_source_file fl6197.cif
_cod_data_source_block III
_cod_database_code 2208057
_cod_database_fobs_code 2208057

loop_
_symmetry_equiv_pos_as_xyz
x,y,z
x+1/2,-y+1/2,-z
-x,y+1/2,-z+1/2
-x+1/2,-y,z+1/2

loop_
_atom_site_label
_atom_site_fract_x
_atom_site_fract_y
_atom_site_fract_z
_atom_site_U_iso_or_equiv
_atom_site_adp_type
_atom_site_occupancy
_atom_site_type_symbol
C1 -0.7716(6) 0.0912(4) -1.03649(17) 0.0411 Uani 1.0000 C
C2 -0.6500(5) 0.0990(4) -0.98468(17) 0.0335 Uani 1.0000 C
C3 -0.3594(6) 0.0287(4) -0.95337(17) 0.0327 Uani 1.0000 C
C4 -0.2104(6) -0.0516(4) -0.97382(16) 0.0383 Uani 1.0000 C
C5 -0.2402(6) -0.1798(4) -0.95767(15) 0.0317 Uani 1.0000 C
C6 -0.4126(6) -0.2045(4) -0.92405(16) 0.0277 Uani 1.0000 C
C7 -0.4980(5) -0.1080(3) -0.88857(14) 0.0232 Uani 1.0000 C
C8 -0.0712(6) -0.2026(4) -0.92088(17) 0.0301 Uani 1.0000 C
C9 -0.0254(7) -0.3164(4) -0.8936(2) 0.0461 Uani 1.0000 C
C10 -0.4959(6) -0.1379(3) -0.82443(15) 0.0271 Uani 1.0000 C
C11 0.0310(6) -0.1150(4) -0.76247(17) 0.0385 Uani 1.0000 C
C12 -0.2864(7) 0.0545(3) -0.7421(2) 0.0435 Uani 1.0000 C
C13 -0.2816(6) -0.1876(4) -0.68173(16) 0.0342 Uani 1.0000 C
C14 -0.4895(7) -0.1832(4) -0.6727(2) 0.0493 Uani 1.0000 C
C15 -0.1891(10) -0.1361(5) -0.62765(19) 0.0697 Uani 1.0000 C
C16 -0.2265(8) -0.3160(4) -0.6890(2) 0.0523 Uani 1.0000 C
O17 -0.5044(4) 0.0151(2) -0.99268(10) 0.0301 Uani 1.0000 O
O18 -0.4086(4) 0.0037(2) -0.89549(10) 0.0269 Uani 1.0000 O
O19 -0.4807(4) -0.3017(3) -0.92458(13) 0.0429 Uani 1.0000 O
O20 -0.0442(4) -0.0149(3) -0.94488(15) 0.0496 Uani 1.0000 O
O21 -0.3153(4) -0.1618(2) -0.80624(11) 0.0275 Uani 1.0000 O
N 0.0309(5) -0.1131(4) -0.91559(15) 0.0409 Uani 1.0000 N
Si -0.21678(14) -0.10192(8) -0.74839(4) 0.0239 Uani 1.0000 Si
H71 -0.6242 -0.1013 -0.9013 0.0265 Uiso 1.0000 H
H101 -0.5705 -0.2087 -0.8182 0.0320 Uiso 1.0000 H
H102 -0.5476 -0.0730 -0.8024 0.0322 Uiso 1.0000 H
H41 -0.1943 -0.0429 -1.0159 0.0459 Uiso 1.0000 H
H51 -0.2375 -0.2291 -0.9928 0.0364 Uiso 1.0000 H
H21 -0.5985 0.1769 -0.9812 0.0402 Uiso 1.0000 H
H22 -0.7161 0.0787 -0.9497 0.0398 Uiso 1.0000 H
H31 -0.3163 0.1111 -0.9541 0.0377 Uiso 1.0000 H
H111 0.0950 -0.0780 -0.7310 0.0541 Uiso 1.0000 H
H112 0.0614 -0.0765 -0.7977 0.0539 Uiso 1.0000 H
H113 0.0646 -0.1957 -0.7648 0.0544 Uiso 1.0000 H
H141 -0.5230 -0.2278 -0.6389 0.0706 Uiso 1.0000 H
H142 -0.5527 -0.2132 -0.7066 0.0705 Uiso 1.0000 H
H143 -0.5237 -0.1022 -0.6667 0.0710 Uiso 1.0000 H
H11 -0.8758 0.1418 -1.0304 0.0599 Uiso 1.0000 H
H12 -0.7059 0.1153 -1.0705 0.0601 Uiso 1.0000 H
H13 -0.8118 0.0109 -1.0417 0.0601 Uiso 1.0000 H
H161 -0.2740 -0.3622 -0.6576 0.0758 Uiso 1.0000 H
H162 -0.2739 -0.3455 -0.7251 0.0758 Uiso 1.0000 H
H163 -0.0970 -0.3218 -0.6886 0.0761 Uiso 1.0000 H
H91 -0.0318 -0.3773 -0.9228 0.0651 Uiso 1.0000 H
H92 0.0957 -0.3137 -0.8778 0.0645 Uiso 1.0000 H
H93 -0.1114 -0.3336 -0.8631 0.0648 Uiso 1.0000 H
H121 -0.2117 0.0927 -0.7129 0.0618 Uiso 1.0000 H
H122 -0.2696 0.0921 -0.7788 0.0623 Uiso 1.0000 H
H123 -0.4122 0.0581 -0.7305 0.0618 Uiso 1.0000 H
H151 -0.2209 -0.1824 -0.5941 0.1068 Uiso 1.0000 H
H152 -0.0585 -0.1384 -0.6328 0.1068 Uiso 1.0000 H
H153 -0.2262 -0.0555 -0.6218 0.1069 Uiso 1.0000 H

loop_
_atom_site_aniso_label
_atom_site_aniso_U_11
_atom_site_aniso_U_22
_atom_site_aniso_U_33
_atom_site_aniso_U_12
_atom_site_aniso_U_13
_atom_site_aniso_U_23
C1 0.036(2) 0.054(3) 0.0334(19) 0.009(3) 0.0002(19) 0.0116(19)
C2 0.030(2) 0.032(2) 0.039(2) 0.004(2) -0.0002(17) 0.0004(19)
C3 0.033(2) 0.035(2) 0.0300(19) -0.007(2) -0.0038(17) 0.0021(17)
C4 0.028(2) 0.062(3) 0.0257(17) 0.006(2) 0.0069(18) 0.0067(18)
C5 0.030(2) 0.043(2) 0.0226(16) 0.009(2) -0.0017(16) -0.0083(16)
C6 0.028(2) 0.033(2) 0.0224(18) 0.006(2) -0.0100(16) -0.0030(17)
C7 0.0156(18) 0.0271(18) 0.0269(17) -0.0033(19) -0.0010(15) -0.0045(16)
C8 0.023(2) 0.040(3) 0.0271(19) 0.010(2) 0.0016(16) -0.0063(19)
C9 0.043(3) 0.048(3) 0.047(3) 0.016(2) -0.014(2) -0.011(2)
C10 0.026(2) 0.029(2) 0.0259(18) -0.0032(18) 0.0025(17) 0.0004(14)
C11 0.027(2) 0.046(2) 0.042(2) -0.005(2) -0.0011(18) 0.001(2)
C12 0.049(3) 0.0269(18) 0.055(3) 0.001(2) -0.012(3) -0.0064(19)
C13 0.043(2) 0.037(2) 0.0224(16) -0.013(2) -0.0007(18) -0.0022(16)
C14 0.056(3) 0.048(3) 0.044(3) -0.014(3) 0.020(2) -0.004(2)
C15 0.103(5) 0.081(4) 0.025(2) -0.046(4) -0.014(3) 0.006(2)
C16 0.068(3) 0.033(2) 0.056(3) -0.003(3) -0.001(3) 0.020(2)
O17 0.0318(15) 0.0335(15) 0.0250(12) 0.0070(15) -0.0039(12) 0.0015(11)
O18 0.0294(15) 0.0262(14) 0.0252(13) -0.0051(13) -0.0024(11) -0.0015(11)
O19 0.0432(19) 0.0332(16) 0.0523(18) -0.0035(16) -0.0100(16) -0.0112(14)
O20 0.0270(17) 0.060(2) 0.062(2) -0.0052(16) -0.0003(15) 0.0249(18)
O21 0.0274(15) 0.0306(14) 0.0244(12) 0.0040(13) -0.0036(12) -0.0007(10)
N 0.0273(19) 0.058(2) 0.0373(18) 0.010(2) 0.0002(16) 0.0110(19)
Si 0.0263(5) 0.0201(4) 0.0252(4) -0.0007(5) -0.0021(5) 0.0000(4)

loop_
_atom_type_symbol
_atom_type_scat_dispersion_real
_atom_type_scat_dispersion_imag
_atom_type_scat_source
C 0.0033 0.0016 'International Tables Vol C 4.2.6.8 and 6.1.1.4'
H 0.0000 0.0000 'International Tables Vol C 4.2.6.8 and 6.1.1.4'
N 0.0061 0.0033 'International Tables Vol C 4.2.6.8 and 6.1.1.4'
O 0.0106 0.0060 'International Tables Vol C 4.2.6.8 and 6.1.1.4'
Si 0.0817 0.0704 'International Tables Vol C 4.2.6.8 and 6.1.1.4'

loop_
_geom_angle_atom_site_label_1
_geom_angle_atom_site_label_2
_geom_angle_atom_site_label_3
_geom_angle
_geom_angle_publ_flag
C2 C1 H11 108.9 no
C2 C1 H12 109.3 no
H11 C1 H12 110.3 no
C2 C1 H13 109.8 no
H11 C1 H13 109.6 no
H12 C1 H13 108.8 no
C1 C2 O17 107.7(3) no
C1 C2 H21 110.9 no
O17 C2 H21 108.9 no
C1 C2 H22 110.3 no
O17 C2 H22 108.7 no
H21 C2 H22 110.3 no
C4 C3 O17 106.6(3) no
C4 C3 O18 111.2(3) no
O17 C3 O18 113.0(3) no
C4 C3 H31 109.6 no
O17 C3 H31 109.7 no
O18 C3 H31 106.8 no
C3 C4 C5 113.6(4) no
C3 C4 O20 107.3(3) no
C5 C4 O20 106.5(3) no
C3 C4 H41 109.7 no
C5 C4 H41 110.8 no
O20 C4 H41 108.8 no
C4 C5 C6 115.1(3) no
C4 C5 C8 100.4(4) no
C6 C5 C8 111.6(3) no
C4 C5 H51 110.0 no
C6 C5 H51 109.3 no
C8 C5 H51 110.0 no
C5 C6 C7 119.5(3) no
C5 C6 O19 120.7(4) no
C7 C6 O19 119.8(4) no
C6 C7 C10 111.2(3) no
C6 C7 O18 113.1(3) no
C10 C7 O18 107.5(3) no
C6 C7 H71 106.9 no
C10 C7 H71 108.7 no
O18 C7 H71 109.4 no
C5 C8 C9 124.8(4) no
C5 C8 N 113.5(4) no
C9 C8 N 121.7(4) no
C8 C9 H91 108.6 no
C8 C9 H92 110.1 no
H91 C9 H92 109.4 no
C8 C9 H93 109.7 no
H91 C9 H93 109.2 no
H92 C9 H93 109.9 no
C7 C10 O21 109.9(3) no
C7 C10 H101 108.6 no
O21 C10 H101 108.8 no
C7 C10 H102 109.5 no
O21 C10 H102 111.0 no
H101 C10 H102 109.0 no
Si C11 H111 108.4 no
Si C11 H112 110.1 no
H111 C11 H112 109.0 no
Si C11 H113 110.0 no
H111 C11 H113 109.7 no
H112 C11 H113 109.6 no
Si C12 H121 109.1 no
Si C12 H122 108.9 no
H121 C12 H122 109.8 no
Si C12 H123 109.1 no
H121 C12 H123 109.6 no
H122 C12 H123 110.4 no
C14 C13 C15 108.5(4) no
C14 C13 C16 108.0(4) no
C15 C13 C16 109.7(4) no
C14 C13 Si 110.1(3) no
C15 C13 Si 110.6(3) no
C16 C13 Si 109.9(3) no
C13 C14 H141 110.2 no
C13 C14 H142 110.8 no
H141 C14 H142 110.1 no
C13 C14 H143 108.0 no
H141 C14 H143 108.6 no
H142 C14 H143 109.0 no
C13 C15 H151 109.5 no
C13 C15 H152 109.3 no
H151 C15 H152 108.9 no
C13 C15 H153 110.5 no
H151 C15 H153 109.7 no
H152 C15 H153 108.8 no
C13 C16 H161 110.2 no
C13 C16 H162 109.4 no
H161 C16 H162 109.1 no
C13 C16 H163 109.3 no
H161 C16 H163 108.6 no
H162 C16 H163 110.2 no
C2 O17 C3 114.1(3) no
C7 O18 C3 113.6(3) no
C4 O20 N 108.7(3) no
C10 O21 Si 124.5(2) no
O20 N C8 110.8(3) no
C13 Si C11 110.5(2) yes
C13 Si C12 111.3(2) yes
C11 Si C12 111.2(2) yes
C13 Si O21 109.31(15) yes
C11 Si O21 104.85(17) yes
C12 Si O21 109.54(17) yes

loop_
_geom_bond_atom_site_label_1
_geom_bond_atom_site_label_2
_geom_bond_distance
_geom_bond_publ_flag
C1 C2 1.494(6) no
C1 H11 0.970 no
C1 H12 0.960 no
C1 H13 0.968 no
C2 O17 1.447(5) no
C2 H21 0.966 no
C2 H22 0.969 no
C3 C4 1.503(6) no
C3 O17 1.408(5) no
C3 O18 1.410(5) no
C3 H31 0.989 no
C4 C5 1.520(6) no
C4 O20 1.455(5) no
C4 H41 0.981 no
C5 C6 1.513(6) no
C5 C8 1.528(6) no
C5 H51 0.986 no
C6 C7 1.505(5) no
C6 O19 1.214(5) no
C7 C10 1.515(5) no
C7 O18 1.439(4) no
C7 H71 0.978 no
C8 C9 1.478(6) no
C8 N 1.272(6) no
C9 H91 0.967 no
C9 H92 0.964 no
C9 H93 0.965 no
C10 O21 1.420(5) no
C10 H101 0.985 no
C10 H102 0.973 no
C11 Si 1.860(5) yes
C11 H111 0.961 no
C11 H112 0.949 no
C11 H113 0.953 no
C12 Si 1.857(4) yes
C12 H121 0.971 no
C12 H122 0.956 no
C12 H123 0.965 no
C13 C14 1.546(7) no
C13 C15 1.535(6) no
C13 C16 1.524(6) no
C13 Si 1.879(4) yes
C14 H141 0.963 no
C14 H142 0.971 no
C14 H143 0.964 no
C15 H151 0.964 no
C15 H152 0.970 no
C15 H153 0.966 no
C16 H161 0.959 no
C16 H162 0.962 no
C16 H163 0.956 no
O20 N 1.417(5) no
O21 Si 1.663(3) yes

loop_
_cod_related_entry_id
_cod_related_entry_database
_cod_related_entry_code
1 ChemSpider 21179785
